data_8102547
loop_
_publ_author_name
'Ya-Ning Guo'

_publ_contact_author
;
Prof. Ya-Ning Guo
Department of Chemistry, 
Baoji University of Arts and Sciences,
Baoji, Shaanxi  721007
People's Republic of China
;
_publ_section_title
;
 Crystal structure of bis(2-pyridin-2-yl-ethanone)cobalt(II)
 dithiocyanate --- 2-nitrophenylamine, Co(C7H7ON)2(SCN)2 &#x00B7;
 C6H6N2O2
;
_journal_issue 4
_journal_name_full 'Zeitschrift f\"ur Kristallographie - New Crystal Structures'
_journal_page_first 635
_journal_volume 224
_journal_year 2009
_chemical_formula_moiety 'C22 H20 Co N6 O4 S2'
_chemical_formula_sum 'C22 H20 Co N6 O4 S2'
_chemical_formula_weight 555.49
_chemical_name_systematic
; 
bis(2-Pyridin-2-yl-ethanone)two 
thiocyanation cobalt(II)--2-nitro-phenylamine
Co[(C~7~H~7~ON)~2~(SCN)~2~] C~6~H~6~N~2~O~2~ 
;
_space_group_IT_number 2
_symmetry_cell_setting triclinic
_symmetry_space_group_name_Hall '-P 1'
_symmetry_space_group_name_H-M 'P -1'
_atom_sites_solution_hydrogens geom
_atom_sites_solution_primary direct
_atom_sites_solution_secondary difmap
_audit_creation_method SHELXL-97
_cell_angle_alpha 95.3030(10)
_cell_angle_beta 108.603(2)
_cell_angle_gamma 111.017(2)
_cell_formula_units_Z 2
_cell_length_a 9.0042(11)
_cell_length_b 11.7272(13)
_cell_length_c 13.8346(15)
_cell_measurement_temperature 298(2)
_cell_measurement_theta_max 25.01
_cell_measurement_theta_min 1.91
_cell_volume 1256.6(2)
_computing_cell_refinement 'Bruker SMART'
_computing_data_collection 'Bruker SMART'
_computing_data_reduction 'Bruker SAINT'
_computing_molecular_graphics 'Bruker SHELXTL'
_computing_publication_material 'Bruker SHELXTL'
_computing_structure_refinement 'SHELXL-97 (Sheldrick, 1997)'
_computing_structure_solution 'SHELXS-97 (Sheldrick, 1990)'
_diffrn_ambient_temperature 298(2)
_diffrn_measured_fraction_theta_full 0.985
_diffrn_measured_fraction_theta_max 0.985
_diffrn_measurement_device_type 'CCD area detector'
_diffrn_measurement_method 'phi and omega scans'
_diffrn_radiation_monochromator graphite
_diffrn_radiation_source 'fine-focus sealed tube'
_diffrn_radiation_type MoK\a
_diffrn_radiation_wavelength 0.71073
_diffrn_reflns_av_R_equivalents 0.0157
_diffrn_reflns_av_sigmaI/netI 0.0333
_diffrn_reflns_limit_h_max 10
_diffrn_reflns_limit_h_min -10
_diffrn_reflns_limit_k_max 13
_diffrn_reflns_limit_k_min -13
_diffrn_reflns_limit_l_max 11
_diffrn_reflns_limit_l_min -16
_diffrn_reflns_number 6576
_diffrn_reflns_theta_full 25.01
_diffrn_reflns_theta_max 25.01
_diffrn_reflns_theta_min 1.91
_exptl_absorpt_coefficient_mu 0.889
_exptl_absorpt_correction_T_max 0.7460
_exptl_absorpt_correction_T_min 0.6904
_exptl_absorpt_correction_type multi-scan
_exptl_absorpt_process_details sadabs
_exptl_crystal_colour brown
_exptl_crystal_density_diffrn 1.468
_exptl_crystal_density_method 'not measured'
_exptl_crystal_description block
_exptl_crystal_F_000 570
_exptl_crystal_size_max 0.45
_exptl_crystal_size_mid 0.37
_exptl_crystal_size_min 0.35
_refine_diff_density_max 0.313
_refine_diff_density_min -0.363
_refine_diff_density_rms 0.046
_refine_ls_extinction_method none
_refine_ls_goodness_of_fit_ref 1.024
_refine_ls_hydrogen_treatment constr
_refine_ls_matrix_type full
_refine_ls_number_parameters 318
_refine_ls_number_reflns 4365
_refine_ls_number_restraints 0
_refine_ls_restrained_S_all 1.024
_refine_ls_R_factor_all 0.0522
_refine_ls_R_factor_gt 0.0356
_refine_ls_shift/su_max 0.001
_refine_ls_shift/su_mean 0.000
_refine_ls_structure_factor_coef Fsqd
_refine_ls_weighting_details 'calc w=1/[\s^2^(Fo^2^)+(0.0374P)^2^+0.5279P] where P=(Fo^2^+2Fc^2^)/3'
_refine_ls_weighting_scheme calc
_refine_ls_wR_factor_gt 0.0804
_refine_ls_wR_factor_ref 0.0916
_reflns_number_gt 3422
_reflns_number_total 4365
_reflns_threshold_expression >2sigma(I)
_cod_data_source_file 1267-2760.cff
_cod_data_source_block global
_cod_depositor_comments
;
The following automatic conversions were performed:
'_symmetry_cell_setting' value 'Triclinic' changed to 'triclinic'
according to '/home/saulius/struct/CIF-dictionaries/cif_core.dic'
dictionary named 'cif_core.dic' version 2.4.1 from 2010-06-29.

Automatic conversion script
Id: cif_fix_enum 1555 2011-01-17 13:19:09Z saulius 
;
_cod_original_sg_symbol_H-M P-1
_cod_database_code 8102547

loop_
_symmetry_equiv_pos_as_xyz
'x, y, z'
'-x, -y, -z'

loop_
_atom_site_label
_atom_site_type_symbol
_atom_site_fract_x
_atom_site_fract_y
_atom_site_fract_z
_atom_site_U_iso_or_equiv
_atom_site_adp_type
_atom_site_occupancy
_atom_site_symmetry_multiplicity
_atom_site_Wyckoff_symbol
_atom_site_calc_flag
_atom_site_refinement_flags
_atom_site_disorder_assembly
_atom_site_disorder_group
Co1 Co 0.76808(4) 0.33841(3) 0.70040(3) 0.04586(13) Uani 1 2 i d . . .
N1 N 0.5403(3) 0.20022(18) 0.58449(15) 0.0433(5) Uani 1 2 i d . . .
N2 N 0.9306(3) 0.5124(2) 0.81146(18) 0.0557(6) Uani 1 2 i d . . .
N3 N 0.8611(3) 0.2285(2) 0.78370(18) 0.0599(6) Uani 1 2 i d . . .
N4 N 0.9135(3) 0.3552(2) 0.61077(19) 0.0599(6) Uani 1 2 i d . . .
N5 N 0.2171(4) 0.6463(3) 0.6782(2) 0.0976(10) Uani 1 2 i d . . .
H5A H 0.1523 0.5723 0.6385 0.117 Uiso 1 2 i calc R . .
H5B H 0.1958 0.7095 0.6624 0.117 Uiso 1 2 i calc R . .
N6 N 0.4429(4) 0.8925(3) 0.8186(3) 0.0857(9) Uani 1 2 i d . . .
O1 O 0.5751(2) 0.29655(18) 0.77301(14) 0.0583(5) Uani 1 2 i d . . .
O2 O 0.6694(3) 0.4723(2) 0.63994(18) 0.0731(6) Uani 1 2 i d . . .
O3 O 0.3423(5) 0.8908(3) 0.7343(3) 0.1313(12) Uani 1 2 i d . . .
O4 O 0.5261(4) 0.9876(3) 0.8883(3) 0.1333(12) Uani 1 2 i d . . .
S1 S 0.94568(12) 0.04636(8) 0.87015(7) 0.0731(2) Uani 1 2 i d . . .
S3 S 1.10298(14) 0.29241(11) 0.51150(9) 0.0987(3) Uani 1 2 i d . . .
C1 C 0.2978(4) 0.1677(3) 0.7630(3) 0.0785(10) Uani 1 2 i d . . .
H1A H 0.3425 0.2081 0.8359 0.118 Uiso 1 2 i calc R . .
H1B H 0.2545 0.0783 0.7548 0.118 Uiso 1 2 i calc R . .
H1C H 0.2064 0.1897 0.7249 0.118 Uiso 1 2 i calc R . .
C2 C 0.4366(4) 0.2094(3) 0.7216(2) 0.0533(7) Uani 1 2 i d . . .
C3 C 0.4070(3) 0.1477(2) 0.6136(2) 0.0461(6) Uani 1 2 i d . . .
C4 C 0.2559(3) 0.0494(3) 0.5468(2) 0.0580(7) Uani 1 2 i d . . .
H4 H 0.1668 0.0122 0.5693 0.070 Uiso 1 2 i calc R . .
C5 C 0.2400(4) 0.0077(3) 0.4459(2) 0.0604(8) Uani 1 2 i d . . .
H5 H 0.1392 -0.0579 0.3993 0.073 Uiso 1 2 i calc R . .
C6 C 0.3725(4) 0.0631(2) 0.4151(2) 0.0560(7) Uani 1 2 i d . . .
H6 H 0.3629 0.0372 0.3469 0.067 Uiso 1 2 i calc R . .
C7 C 0.5209(4) 0.1580(2) 0.48637(19) 0.0489(6) Uani 1 2 i d . . .
H7 H 0.6120 0.1945 0.4653 0.059 Uiso 1 2 i calc R . .
C8 C 0.6795(6) 0.6768(4) 0.6592(4) 0.1116(16) Uani 1 2 i d . . .
H8A H 0.7619 0.7377 0.6394 0.167 Uiso 1 2 i calc R . .
H8B H 0.6640 0.7178 0.7162 0.167 Uiso 1 2 i calc R . .
H8C H 0.5718 0.6372 0.6004 0.167 Uiso 1 2 i calc R . .
C9 C 0.7431(5) 0.5798(3) 0.6927(3) 0.0729(10) Uani 1 2 i d . . .
C10 C 0.8952(4) 0.6113(3) 0.7897(3) 0.0611(8) Uani 1 2 i d . . .
C11 C 0.9954(6) 0.7307(3) 0.8546(4) 0.1017(15) Uani 1 2 i d . . .
H11 H 0.9683 0.7982 0.8396 0.122 Uiso 1 2 i calc R . .
C12 C 1.1366(7) 0.7474(4) 0.9424(4) 0.1178(19) Uani 1 2 i d . . .
H12 H 1.2069 0.8267 0.9864 0.141 Uiso 1 2 i calc R . .
C13 C 1.1709(5) 0.6484(4) 0.9631(3) 0.0983(14) Uani 1 2 i d . . .
H13 H 1.2647 0.6580 1.0219 0.118 Uiso 1 2 i calc R . .
C14 C 1.0642(4) 0.5305(3) 0.8954(2) 0.0730(9) Uani 1 2 i d . . .
H14 H 1.0887 0.4620 0.9104 0.088 Uiso 1 2 i calc R . .
C15 C 0.8957(3) 0.1528(2) 0.8193(2) 0.0492(6) Uani 1 2 i d . . .
C16 C 0.9900(4) 0.3284(2) 0.5695(2) 0.0533(7) Uani 1 2 i d . . .
C17 C 0.3525(4) 0.6633(3) 0.7653(2) 0.0639(8) Uani 1 2 i d . . .
C18 C 0.4658(4) 0.7796(3) 0.8360(2) 0.0626(8) Uani 1 2 i d . . .
C19 C 0.6018(5) 0.7897(3) 0.9244(3) 0.0784(10) Uani 1 2 i d . . .
H19 H 0.6741 0.8677 0.9701 0.094 Uiso 1 2 i calc R . .
C20 C 0.6302(5) 0.6870(4) 0.9448(3) 0.0860(11) Uani 1 2 i d . . .
H20 H 0.7222 0.6943 1.0038 0.103 Uiso 1 2 i calc R . .
C21 C 0.5210(5) 0.5716(3) 0.8770(3) 0.0820(10) Uani 1 2 i d . . .
H21 H 0.5398 0.5007 0.8907 0.098 Uiso 1 2 i calc R . .
C22 C 0.3856(5) 0.5597(3) 0.7901(3) 0.0773(9) Uani 1 2 i d . . .
H22 H 0.3135 0.4806 0.7461 0.093 Uiso 1 2 i calc R . .

loop_
_atom_site_aniso_label
_atom_site_aniso_U_11
_atom_site_aniso_U_22
_atom_site_aniso_U_33
_atom_site_aniso_U_23
_atom_site_aniso_U_13
_atom_site_aniso_U_12
Co1 0.0494(2) 0.03524(19) 0.0422(2) 0.00213(14) 0.00997(16) 0.01387(16)
N1 0.0458(12) 0.0361(11) 0.0408(12) 0.0056(9) 0.0090(10) 0.0165(10)
N2 0.0610(15) 0.0452(13) 0.0511(14) 0.0022(11) 0.0259(12) 0.0094(11)
N3 0.0702(16) 0.0475(13) 0.0538(14) 0.0110(11) 0.0125(12) 0.0253(13)
N4 0.0582(15) 0.0558(15) 0.0579(15) 0.0049(12) 0.0214(13) 0.0173(12)
N5 0.102(2) 0.0614(18) 0.083(2) 0.0052(15) -0.0002(19) 0.0173(17)
N6 0.093(2) 0.0566(19) 0.098(2) 0.0062(18) 0.045(2) 0.0162(17)
O1 0.0620(12) 0.0552(12) 0.0491(11) 0.0001(9) 0.0203(10) 0.0183(10)
O2 0.0757(14) 0.0562(13) 0.0871(16) 0.0247(12) 0.0231(12) 0.0319(12)
O3 0.188(4) 0.081(2) 0.107(2) 0.0276(18) 0.030(2) 0.058(2)
O4 0.121(2) 0.0661(18) 0.168(3) -0.0272(19) 0.029(2) 0.0246(17)
S1 0.0839(6) 0.0579(5) 0.0717(5) 0.0212(4) 0.0145(5) 0.0347(4)
S3 0.1013(8) 0.1245(9) 0.1055(8) 0.0292(7) 0.0595(7) 0.0665(7)
C1 0.073(2) 0.083(2) 0.078(2) 0.0098(19) 0.0410(19) 0.0224(19)
C2 0.0545(17) 0.0485(16) 0.0559(17) 0.0099(13) 0.0182(14) 0.0231(14)
C3 0.0447(14) 0.0373(13) 0.0492(15) 0.0055(11) 0.0097(12) 0.0176(12)
C4 0.0459(15) 0.0458(15) 0.072(2) 0.0074(14) 0.0154(14) 0.0154(13)
C5 0.0507(17) 0.0443(15) 0.0592(19) -0.0071(13) -0.0036(14) 0.0161(14)
C6 0.0648(18) 0.0474(16) 0.0419(15) 0.0000(12) 0.0025(14) 0.0261(15)
C7 0.0576(16) 0.0434(14) 0.0410(15) 0.0069(12) 0.0115(13) 0.0226(13)
C8 0.176(4) 0.105(3) 0.160(4) 0.088(3) 0.120(4) 0.111(3)
C9 0.099(3) 0.059(2) 0.105(3) 0.040(2) 0.071(2) 0.049(2)
C10 0.079(2) 0.0382(15) 0.078(2) 0.0092(14) 0.0505(19) 0.0203(15)
C11 0.134(4) 0.0399(18) 0.139(4) -0.003(2) 0.094(3) 0.014(2)
C12 0.115(4) 0.076(3) 0.109(4) -0.043(3) 0.064(3) -0.023(3)
C13 0.083(3) 0.094(3) 0.062(2) -0.023(2) 0.027(2) -0.014(2)
C14 0.069(2) 0.075(2) 0.0493(18) -0.0011(16) 0.0203(17) 0.0070(17)
C15 0.0479(15) 0.0443(15) 0.0397(14) -0.0012(12) 0.0088(12) 0.0113(12)
C16 0.0529(16) 0.0454(15) 0.0504(17) 0.0089(13) 0.0118(14) 0.0153(13)
C17 0.069(2) 0.0570(18) 0.0547(18) 0.0096(14) 0.0249(16) 0.0135(15)
C18 0.069(2) 0.0487(17) 0.066(2) 0.0067(14) 0.0380(17) 0.0103(15)
C19 0.074(2) 0.071(2) 0.067(2) -0.0059(18) 0.0239(19) 0.0113(18)
C20 0.078(2) 0.095(3) 0.068(2) 0.009(2) 0.0186(19) 0.028(2)
C21 0.090(3) 0.071(2) 0.084(3) 0.017(2) 0.033(2) 0.032(2)
C22 0.085(2) 0.0529(19) 0.071(2) 0.0028(16) 0.0201(19) 0.0141(17)

loop_
_atom_type_symbol
_atom_type_description
_atom_type_scat_dispersion_real
_atom_type_scat_dispersion_imag
_atom_type_scat_source
C C 0.0033 0.0016 'International Tables Vol C Tables 4.2.6.8 and 6.1.1.4'
H H 0.0000 0.0000 'International Tables Vol C Tables 4.2.6.8 and 6.1.1.4'
O O 0.0106 0.0060 'International Tables Vol C Tables 4.2.6.8 and 6.1.1.4'
N N 0.0061 0.0033 'International Tables Vol C Tables 4.2.6.8 and 6.1.1.4'
S S 0.1246 0.1234 'International Tables Vol C Tables 4.2.6.8 and 6.1.1.4'
Co Co 0.3494 0.9721 'International Tables Vol C Tables 4.2.6.8 and 6.1.1.4'

loop_
_geom_angle_atom_site_label_1
_geom_angle_atom_site_label_2
_geom_angle_atom_site_label_3
_geom_angle
_geom_angle_site_symmetry_1
_geom_angle_site_symmetry_3
_geom_angle_publ_flag
N3 Co1 N4 94.94(10) . . ?
N3 Co1 N1 100.43(9) . . ?
N4 Co1 N1 95.42(9) . . ?
N3 Co1 N2 97.36(9) . . ?
N4 Co1 N2 96.69(9) . . ?
N1 Co1 N2 157.49(9) . . ?
N3 Co1 O2 168.90(9) . . ?
N4 Co1 O2 93.86(9) . . ?
N1 Co1 O2 85.45(8) . . ?
N2 Co1 O2 74.87(9) . . ?
N3 Co1 O1 87.17(9) . . ?
N4 Co1 O1 170.16(8) . . ?
N1 Co1 O1 74.73(8) . . ?
N2 Co1 O1 92.56(8) . . ?
O2 Co1 O1 85.30(8) . . ?
C7 N1 C3 117.9(2) . . ?
C7 N1 Co1 125.12(18) . . ?
C3 N1 Co1 116.92(16) . . ?
C14 N2 C10 118.8(3) . . ?
C14 N2 Co1 125.2(2) . . ?
C10 N2 Co1 116.0(2) . . ?
C15 N3 Co1 170.3(2) . . ?
C16 N4 Co1 157.5(2) . . ?
C17 N5 H5A 120.0 . . ?
C17 N5 H5B 120.0 . . ?
H5A N5 H5B 120.0 . . ?
O4 N6 O3 121.7(4) . . ?
O4 N6 C18 118.8(4) . . ?
O3 N6 C18 119.5(3) . . ?
C2 O1 Co1 115.66(17) . . ?
C9 O2 Co1 116.5(2) . . ?
C2 C1 H1A 109.5 . . ?
C2 C1 H1B 109.5 . . ?
H1A C1 H1B 109.5 . . ?
C2 C1 H1C 109.5 . . ?
H1A C1 H1C 109.5 . . ?
H1B C1 H1C 109.5 . . ?
O1 C2 C1 121.3(3) . . ?
O1 C2 C3 118.4(2) . . ?
C1 C2 C3 120.2(3) . . ?
N1 C3 C4 122.0(2) . . ?
N1 C3 C2 113.5(2) . . ?
C4 C3 C2 124.4(3) . . ?
C5 C4 C3 118.6(3) . . ?
C5 C4 H4 120.7 . . ?
C3 C4 H4 120.7 . . ?
C6 C5 C4 119.5(3) . . ?
C6 C5 H5 120.2 . . ?
C4 C5 H5 120.2 . . ?
C5 C6 C7 118.8(3) . . ?
C5 C6 H6 120.6 . . ?
C7 C6 H6 120.6 . . ?
N1 C7 C6 123.0(3) . . ?
N1 C7 H7 118.5 . . ?
C6 C7 H7 118.5 . . ?
C9 C8 H8A 109.5 . . ?
C9 C8 H8B 109.5 . . ?
H8A C8 H8B 109.5 . . ?
C9 C8 H8C 109.5 . . ?
H8A C8 H8C 109.5 . . ?
H8B C8 H8C 109.5 . . ?
O2 C9 C10 118.6(3) . . ?
O2 C9 C8 120.1(4) . . ?
C10 C9 C8 121.3(4) . . ?
N2 C10 C11 121.4(4) . . ?
N2 C10 C9 113.9(3) . . ?
C11 C10 C9 124.7(3) . . ?
C12 C11 C10 118.6(4) . . ?
C12 C11 H11 120.7 . . ?
C10 C11 H11 120.7 . . ?
C13 C12 C11 119.4(4) . . ?
C13 C12 H12 120.3 . . ?
C11 C12 H12 120.3 . . ?
C12 C13 C14 119.2(4) . . ?
C12 C13 H13 120.4 . . ?
C14 C13 H13 120.4 . . ?
N2 C14 C13 122.5(4) . . ?
N2 C14 H14 118.7 . . ?
C13 C14 H14 118.7 . . ?
N3 C15 S1 179.7(3) . . ?
N4 C16 S3 178.9(3) . . ?
N5 C17 C22 119.4(3) . . ?
N5 C17 C18 124.8(3) . . ?
C22 C17 C18 115.8(3) . . ?
C19 C18 C17 121.6(3) . . ?
C19 C18 N6 117.9(3) . . ?
C17 C18 N6 120.5(3) . . ?
C20 C19 C18 120.6(3) . . ?
C20 C19 H19 119.7 . . ?
C18 C19 H19 119.7 . . ?
C19 C20 C21 119.1(4) . . ?
C19 C20 H20 120.4 . . ?
C21 C20 H20 120.4 . . ?
C22 C21 C20 121.0(4) . . ?
C22 C21 H21 119.5 . . ?
C20 C21 H21 119.5 . . ?
C21 C22 C17 121.8(3) . . ?
C21 C22 H22 119.1 . . ?
C17 C22 H22 119.1 . . ?

loop_
_geom_bond_atom_site_label_1
_geom_bond_atom_site_label_2
_geom_bond_distance
_geom_bond_site_symmetry_2
_geom_bond_publ_flag
Co1 N3 2.031(2) . ?
Co1 N4 2.046(3) . ?
Co1 N1 2.107(2) . ?
Co1 N2 2.123(2) . ?
Co1 O2 2.173(2) . ?
Co1 O1 2.2054(19) . ?
N1 C7 1.334(3) . ?
N1 C3 1.344(3) . ?
N2 C14 1.312(4) . ?
N2 C10 1.344(4) . ?
N3 C15 1.144(3) . ?
N4 C16 1.128(3) . ?
N5 C17 1.350(4) . ?
N5 H5A 0.8600 . ?
N5 H5B 0.8600 . ?
N6 O4 1.215(4) . ?
N6 O3 1.221(4) . ?
N6 C18 1.441(4) . ?
O1 C2 1.221(3) . ?
O2 C9 1.218(4) . ?
S1 C15 1.619(3) . ?
S3 C16 1.620(3) . ?
C1 C2 1.483(4) . ?
C1 H1A 0.9600 . ?
C1 H1B 0.9600 . ?
C1 H1C 0.9600 . ?
C2 C3 1.496(4) . ?
C3 C4 1.382(4) . ?
C4 C5 1.380(4) . ?
C4 H4 0.9300 . ?
C5 C6 1.359(4) . ?
C5 H5 0.9300 . ?
C6 C7 1.373(4) . ?
C6 H6 0.9300 . ?
C7 H7 0.9300 . ?
C8 C9 1.494(4) . ?
C8 H8A 0.9600 . ?
C8 H8B 0.9600 . ?
C8 H8C 0.9600 . ?
C9 C10 1.479(5) . ?
C10 C11 1.388(5) . ?
C11 C12 1.386(7) . ?
C11 H11 0.9300 . ?
C12 C13 1.337(6) . ?
C12 H12 0.9300 . ?
C13 C14 1.394(5) . ?
C13 H13 0.9300 . ?
C14 H14 0.9300 . ?
C17 C22 1.398(4) . ?
C17 C18 1.406(4) . ?
C18 C19 1.386(5) . ?
C19 C20 1.354(5) . ?
C19 H19 0.9300 . ?
C20 C21 1.379(5) . ?
C20 H20 0.9300 . ?
C21 C22 1.365(5) . ?
C21 H21 0.9300 . ?
C22 H22 0.9300 . ?

loop_
_geom_torsion_atom_site_label_1
_geom_torsion_atom_site_label_2
_geom_torsion_atom_site_label_3
_geom_torsion_atom_site_label_4
_geom_torsion
_geom_torsion_site_symmetry_1
_geom_torsion_site_symmetry_2
_geom_torsion_site_symmetry_3
_geom_torsion_site_symmetry_4
_geom_torsion_publ_flag
N3 Co1 N1 C7 -100.7(2) . . . . ?
N4 Co1 N1 C7 -4.6(2) . . . . ?
N2 Co1 N1 C7 117.7(3) . . . . ?
O2 Co1 N1 C7 88.83(19) . . . . ?
O1 Co1 N1 C7 175.2(2) . . . . ?
N3 Co1 N1 C3 76.65(18) . . . . ?
N4 Co1 N1 C3 172.70(17) . . . . ?
N2 Co1 N1 C3 -65.0(3) . . . . ?
O2 Co1 N1 C3 -93.85(17) . . . . ?
O1 Co1 N1 C3 -7.49(16) . . . . ?
N3 Co1 N2 C14 10.2(2) . . . . ?
N4 Co1 N2 C14 -85.6(2) . . . . ?
N1 Co1 N2 C14 152.3(2) . . . . ?
O2 Co1 N2 C14 -177.8(3) . . . . ?
O1 Co1 N2 C14 97.7(2) . . . . ?
N3 Co1 N2 C10 -172.70(19) . . . . ?
N4 Co1 N2 C10 91.4(2) . . . . ?
N1 Co1 N2 C10 -30.7(3) . . . . ?
O2 Co1 N2 C10 -0.79(18) . . . . ?
O1 Co1 N2 C10 -85.22(19) . . . . ?
N4 Co1 N3 C15 -86.5(14) . . . . ?
N1 Co1 N3 C15 10.0(14) . . . . ?
N2 Co1 N3 C15 176.1(14) . . . . ?
O2 Co1 N3 C15 131.2(13) . . . . ?
O1 Co1 N3 C15 83.9(14) . . . . ?
N3 Co1 N4 C16 26.0(6) . . . . ?
N1 Co1 N4 C16 -75.0(6) . . . . ?
N2 Co1 N4 C16 124.0(6) . . . . ?
O2 Co1 N4 C16 -160.8(6) . . . . ?
O1 Co1 N4 C16 -76.0(9) . . . . ?
N3 Co1 O1 C2 -95.1(2) . . . . ?
N4 Co1 O1 C2 7.6(6) . . . . ?
N1 Co1 O1 C2 6.54(19) . . . . ?
N2 Co1 O1 C2 167.7(2) . . . . ?
O2 Co1 O1 C2 93.1(2) . . . . ?
N3 Co1 O2 C9 45.6(6) . . . . ?
N4 Co1 O2 C9 -96.8(2) . . . . ?
N1 Co1 O2 C9 168.1(2) . . . . ?
N2 Co1 O2 C9 -0.9(2) . . . . ?
O1 Co1 O2 C9 93.1(2) . . . . ?
Co1 O1 C2 C1 177.4(2) . . . . ?
Co1 O1 C2 C3 -4.7(3) . . . . ?
C7 N1 C3 C4 2.7(3) . . . . ?
Co1 N1 C3 C4 -174.85(19) . . . . ?
C7 N1 C3 C2 -174.9(2) . . . . ?
Co1 N1 C3 C2 7.6(3) . . . . ?
O1 C2 C3 N1 -1.7(3) . . . . ?
C1 C2 C3 N1 176.2(2) . . . . ?
O1 C2 C3 C4 -179.2(2) . . . . ?
C1 C2 C3 C4 -1.2(4) . . . . ?
N1 C3 C4 C5 -2.5(4) . . . . ?
C2 C3 C4 C5 174.7(2) . . . . ?
C3 C4 C5 C6 0.5(4) . . . . ?
C4 C5 C6 C7 1.3(4) . . . . ?
C3 N1 C7 C6 -0.8(4) . . . . ?
Co1 N1 C7 C6 176.54(18) . . . . ?
C5 C6 C7 N1 -1.2(4) . . . . ?
Co1 O2 C9 C10 2.3(4) . . . . ?
Co1 O2 C9 C8 -177.5(2) . . . . ?
C14 N2 C10 C11 -0.8(4) . . . . ?
Co1 N2 C10 C11 -178.0(2) . . . . ?
C14 N2 C10 C9 179.3(3) . . . . ?
Co1 N2 C10 C9 2.1(3) . . . . ?
O2 C9 C10 N2 -3.0(4) . . . . ?
C8 C9 C10 N2 176.9(3) . . . . ?
O2 C9 C10 C11 177.1(3) . . . . ?
C8 C9 C10 C11 -3.0(5) . . . . ?
N2 C10 C11 C12 1.3(5) . . . . ?
C9 C10 C11 C12 -178.8(3) . . . . ?
C10 C11 C12 C13 -1.1(6) . . . . ?
C11 C12 C13 C14 0.4(6) . . . . ?
C10 N2 C14 C13 0.1(4) . . . . ?
Co1 N2 C14 C13 177.0(2) . . . . ?
C12 C13 C14 N2 0.1(6) . . . . ?
Co1 N3 C15 S1 176(100) . . . . ?
Co1 N4 C16 S3 -125(15) . . . . ?
N5 C17 C18 C19 179.6(3) . . . . ?
C22 C17 C18 C19 0.2(4) . . . . ?
N5 C17 C18 N6 -0.1(5) . . . . ?
C22 C17 C18 N6 -179.6(3) . . . . ?
O4 N6 C18 C19 -10.6(5) . . . . ?
O3 N6 C18 C19 168.7(3) . . . . ?
O4 N6 C18 C17 169.1(3) . . . . ?
O3 N6 C18 C17 -11.5(5) . . . . ?
C17 C18 C19 C20 0.5(5) . . . . ?
N6 C18 C19 C20 -179.8(3) . . . . ?
C18 C19 C20 C21 -0.6(5) . . . . ?
C19 C20 C21 C22 0.1(6) . . . . ?
C20 C21 C22 C17 0.6(6) . . . . ?
N5 C17 C22 C21 179.8(3) . . . . ?
C18 C17 C22 C21 -0.7(5) . . . . ?
